data_8105335
loop_
_publ_author_name
'Wang, Feng'
'Shen, Lun-Hua'
'Jiang, Jin-Ke'
'Chen, Nian-gen'

_publ_section_title
;
 Crystal structure of
 (E)-1-(2-cyano-3-oxo-1-phenylprop-1-en-1-yl)-3,7-diphenylindolizine-6-carbonitrile,
 C31H19N3O
;
_journal_issue 4
_journal_name_full 'Zeitschrift f\"ur Kristallographie - New Crystal Structures'
_journal_page_first 933
_journal_page_last 934
_journal_paper_doi 10.1515/ncrs-2020-0106
_journal_volume 235
_journal_year 2020
_chemical_formula_moiety 'C31 H19 N3 O'
_chemical_formula_sum 'C31 H19 N3 O'
_chemical_formula_weight 449.49
_space_group_crystal_system triclinic
_space_group_IT_number 2
_space_group_name_Hall '-P 1'
_space_group_name_H-M_alt 'P -1'
_atom_sites_solution_hydrogens geom
_audit_creation_method SHELXL-2018/3
_cell_angle_alpha 97.550(9)
_cell_angle_beta 101.415(9)
_cell_angle_gamma 109.603(9)
_cell_formula_units_Z 2
_cell_length_a 8.672(5)
_cell_length_b 10.725(6)
_cell_length_c 13.886(8)
_cell_measurement_reflns_used 2349
_cell_measurement_temperature 296(2)
_cell_measurement_theta_max 26.53
_cell_measurement_theta_min 2.58
_cell_volume 1164.9(12)
_computing_cell_refinement 'Bruker SAINT'
_computing_data_collection 'Bruker APEX2'
_computing_data_reduction 'Bruker SAINT'
_computing_molecular_graphics 'Bruker SHELXTL'
_computing_publication_material 'Bruker SHELXTL'
_computing_structure_refinement 'SHELXL-2018/3 (Sheldrick, 2018)'
_computing_structure_solution 'SHELXS-97 (Sheldrick, 2008)'
_diffrn_ambient_temperature 296(2)
_diffrn_measured_fraction_theta_full 0.987
_diffrn_measured_fraction_theta_max 0.987
_diffrn_measurement_device_type 'Bruker APEX-II CCD'
_diffrn_measurement_method '\f and \w scans'
_diffrn_radiation_type MoK\a
_diffrn_radiation_wavelength 0.71073
_diffrn_reflns_av_R_equivalents 0.0170
_diffrn_reflns_av_unetI/netI 0.0349
_diffrn_reflns_Laue_measured_fraction_full 0.987
_diffrn_reflns_Laue_measured_fraction_max 0.987
_diffrn_reflns_limit_h_max 10
_diffrn_reflns_limit_h_min -10
_diffrn_reflns_limit_k_max 12
_diffrn_reflns_limit_k_min -11
_diffrn_reflns_limit_l_max 14
_diffrn_reflns_limit_l_min -16
_diffrn_reflns_number 5907
_diffrn_reflns_point_group_measured_fraction_full 0.987
_diffrn_reflns_point_group_measured_fraction_max 0.987
_diffrn_reflns_theta_full 24.995
_diffrn_reflns_theta_max 24.995
_diffrn_reflns_theta_min 1.532
_exptl_absorpt_coefficient_mu 0.079
_exptl_absorpt_correction_T_max 0.984
_exptl_absorpt_correction_T_min 0.981
_exptl_absorpt_correction_type multi-scan
_exptl_absorpt_process_details 'SADABS; Bruker, 2008'
_exptl_crystal_colour colourless
_exptl_crystal_density_diffrn 1.281
_exptl_crystal_density_method 'not measured'
_exptl_crystal_description block
_exptl_crystal_F_000 468
_exptl_crystal_size_max 0.250
_exptl_crystal_size_mid 0.230
_exptl_crystal_size_min 0.200
_refine_diff_density_max 0.175
_refine_diff_density_min -0.230
_refine_diff_density_rms 0.053
_refine_ls_extinction_coef .
_refine_ls_extinction_method none
_refine_ls_goodness_of_fit_ref 1.069
_refine_ls_hydrogen_treatment constr
_refine_ls_matrix_type full
_refine_ls_number_parameters 316
_refine_ls_number_reflns 4060
_refine_ls_number_restraints 0
_refine_ls_restrained_S_all 1.069
_refine_ls_R_factor_all 0.0599
_refine_ls_R_factor_gt 0.0439
_refine_ls_shift/su_max 0.000
_refine_ls_shift/su_mean 0.000
_refine_ls_structure_factor_coef Fsqd
_refine_ls_weighting_details 'w=1/[\s^2^(Fo^2^)+(0.0700P)^2^+0.1079P] where P=(Fo^2^+2Fc^2^)/3'
_refine_ls_weighting_scheme calc
_refine_ls_wR_factor_gt 0.1192
_refine_ls_wR_factor_ref 0.1288
_reflns_Friedel_coverage 0.000
_reflns_Friedel_fraction_full .
_reflns_Friedel_fraction_max .
_reflns_number_gt 3168
_reflns_number_total 4060
_reflns_threshold_expression 'I > 2\s(I)'
_cod_data_source_file suppl_ncrs-2020-0106_suppl.cif
_cod_data_source_block 2
_cod_database_code 8105335
_shelx_shelxl_version_number 2018/3
_shelx_space_group_comment
; 
The symmetry employed for this shelxl refinement is uniquely defined 
by the following loop, which should always be used as a source of 
symmetry information in preference to the above space-group names. 
They are only intended as comments. 
;
_shelx_estimated_absorpt_t_min 0.981
_shelx_estimated_absorpt_t_max 0.984

loop_
_space_group_symop_operation_xyz
'x, y, z'
'-x, -y, -z'

loop_
_atom_site_label
_atom_site_type_symbol
_atom_site_fract_x
_atom_site_fract_y
_atom_site_fract_z
_atom_site_U_iso_or_equiv
_atom_site_adp_type
_atom_site_occupancy
_atom_site_site_symmetry_order
_atom_site_calc_flag
_atom_site_refinement_flags_posn
_atom_site_refinement_flags_adp
_atom_site_refinement_flags_occupancy
_atom_site_disorder_assembly
_atom_site_disorder_group
C1 C 0.3097(2) 0.40101(16) 0.56440(12) 0.0357(4) Uani 1 1 d . . . . .
C2 C 0.3088(2) 0.52698(17) 0.53712(12) 0.0348(4) Uani 1 1 d . . . . .
C3 C 0.4106(2) 0.64391(17) 0.60777(12) 0.0357(4) Uani 1 1 d . . . . .
H3 H 0.420844 0.726881 0.590869 0.043 Uiso 1 1 calc R U . . .
C4 C 0.5000(2) 0.64362(16) 0.70451(12) 0.0343(4) Uani 1 1 d . . . . .
C5 C 0.3957(2) 0.39959(17) 0.65828(12) 0.0360(4) Uani 1 1 d . . . . .
H5 H 0.395031 0.317674 0.673737 0.043 Uiso 1 1 calc R U . . .
C6 C 0.2217(2) 0.26982(19) 0.49658(13) 0.0443(5) Uani 1 1 d . . . . .
C7 C 0.2037(2) 0.53535(17) 0.44035(12) 0.0351(4) Uani 1 1 d . . . . .
C8 C 0.1603(2) 0.44195(19) 0.34975(13) 0.0454(5) Uani 1 1 d . . . . .
H8 H 0.197771 0.370190 0.347888 0.054 Uiso 1 1 calc R U . . .
C9 C 0.0619(3) 0.4549(2) 0.26253(14) 0.0565(6) Uani 1 1 d . . . . .
H9 H 0.032152 0.390412 0.203474 0.068 Uiso 1 1 calc R U . . .
C10 C 0.0075(3) 0.5620(2) 0.26212(15) 0.0562(5) Uani 1 1 d . . . . .
H10 H -0.056885 0.570624 0.203148 0.067 Uiso 1 1 calc R U . . .
C11 C 0.0506(3) 0.6568(2) 0.35125(15) 0.0507(5) Uani 1 1 d . . . . .
H11 H 0.015991 0.730115 0.351717 0.061 Uiso 1 1 calc R U . . .
C12 C 0.1448(2) 0.64261(19) 0.43951(14) 0.0445(5) Uani 1 1 d . . . . .
H12 H 0.169470 0.705002 0.499004 0.053 Uiso 1 1 calc R U . . .
C13 C 0.5818(2) 0.53816(17) 0.82828(12) 0.0360(4) Uani 1 1 d . . . . .
C14 C 0.6653(2) 0.67569(17) 0.86180(12) 0.0372(4) Uani 1 1 d . . . . .
H14 H 0.742133 0.717667 0.924186 0.045 Uiso 1 1 calc R U . . .
C15 C 0.6174(2) 0.74494(17) 0.78735(12) 0.0358(4) Uani 1 1 d . . . . .
C16 C 0.5843(2) 0.42703(17) 0.88014(12) 0.0359(4) Uani 1 1 d . . . . .
C17 C 0.4378(2) 0.31372(18) 0.87128(13) 0.0432(4) Uani 1 1 d . . . . .
H17 H 0.334273 0.307513 0.831908 0.052 Uiso 1 1 calc R U . . .
C18 C 0.4458(3) 0.21090(19) 0.92069(14) 0.0473(5) Uani 1 1 d . . . . .
H18 H 0.348225 0.135559 0.913292 0.057 Uiso 1 1 calc R U . . .
C19 C 0.5980(3) 0.2198(2) 0.98081(14) 0.0508(5) Uani 1 1 d . . . . .
H19 H 0.603370 0.150096 1.013108 0.061 Uiso 1 1 calc R U . . .
C20 C 0.7427(3) 0.3330(2) 0.99277(14) 0.0526(5) Uani 1 1 d . . . . .
H20 H 0.844774 0.339955 1.034441 0.063 Uiso 1 1 calc R U . . .
C21 C 0.7368(2) 0.43543(19) 0.94345(13) 0.0462(5) Uani 1 1 d . . . . .
H21 H 0.834958 0.510892 0.952215 0.055 Uiso 1 1 calc R U . . .
C22 C 0.6735(2) 0.89055(16) 0.79191(12) 0.0349(4) Uani 1 1 d . . . . .
C23 C 0.5451(2) 0.93981(16) 0.73936(12) 0.0356(4) Uani 1 1 d . . . . .
C24 C 0.3809(2) 0.89496(18) 0.75326(13) 0.0419(4) Uani 1 1 d . . . . .
H24 H 0.356054 0.841095 0.799677 0.050 Uiso 1 1 calc R U . . .
C25 C 0.2554(2) 0.9298(2) 0.69880(14) 0.0491(5) Uani 1 1 d . . . . .
H25 H 0.147203 0.899307 0.708901 0.059 Uiso 1 1 calc R U . . .
C26 C 0.2902(3) 1.0098(2) 0.62945(15) 0.0548(5) Uani 1 1 d . . . . .
H26 H 0.205381 1.032254 0.592411 0.066 Uiso 1 1 calc R U . . .
C27 C 0.4524(3) 1.0565(2) 0.61536(15) 0.0554(5) Uani 1 1 d . . . . .
H27 H 0.476188 1.111245 0.569364 0.067 Uiso 1 1 calc R U . . .
C28 C 0.5796(2) 1.02198(18) 0.66952(14) 0.0463(5) Uani 1 1 d . . . . .
H28 H 0.687690 1.053463 0.659383 0.056 Uiso 1 1 calc R U . . .
C29 C 0.8372(2) 0.97846(17) 0.83992(13) 0.0386(4) Uani 1 1 d . . . . .
C30 C 0.9683(2) 0.92835(18) 0.87584(14) 0.0435(4) Uani 1 1 d . . . . .
C31 C 0.8933(2) 1.12735(19) 0.85718(14) 0.0479(5) Uani 1 1 d . . . . .
H31 H 0.810771 1.164302 0.842233 0.057 Uiso 1 1 calc R U . . .
N1 N 0.1564(2) 0.16341(18) 0.44536(13) 0.0675(6) Uani 1 1 d . . . . .
N2 N 0.48267(17) 0.51762(13) 0.72977(10) 0.0341(3) Uani 1 1 d . . . . .
N3 N 1.0779(2) 0.89456(18) 0.90389(14) 0.0591(5) Uani 1 1 d . . . . .
O1 O 1.03928(18) 1.20472(14) 0.88948(12) 0.0663(4) Uani 1 1 d . . . . .

loop_
_atom_site_aniso_label
_atom_site_aniso_U_11
_atom_site_aniso_U_22
_atom_site_aniso_U_33
_atom_site_aniso_U_23
_atom_site_aniso_U_13
_atom_site_aniso_U_12
C1 0.0340(9) 0.0339(9) 0.0331(9) 0.0053(7) 0.0008(7) 0.0101(7)
C2 0.0321(9) 0.0386(10) 0.0305(9) 0.0070(7) 0.0035(7) 0.0120(7)
C3 0.0381(10) 0.0329(9) 0.0325(9) 0.0082(7) 0.0033(7) 0.0118(7)
C4 0.0337(9) 0.0311(9) 0.0339(9) 0.0085(7) 0.0025(7) 0.0098(7)
C5 0.0372(10) 0.0303(9) 0.0358(9) 0.0062(7) 0.0025(8) 0.0109(7)
C6 0.0461(11) 0.0385(11) 0.0373(10) 0.0074(8) -0.0070(8) 0.0124(8)
C7 0.0323(9) 0.0396(10) 0.0311(9) 0.0104(7) 0.0044(7) 0.0118(7)
C8 0.0539(12) 0.0488(11) 0.0331(10) 0.0061(8) 0.0048(9) 0.0233(9)
C9 0.0723(15) 0.0646(14) 0.0305(10) 0.0055(9) 0.0016(10) 0.0312(11)
C10 0.0602(13) 0.0732(14) 0.0365(11) 0.0188(10) -0.0001(9) 0.0309(11)
C11 0.0523(12) 0.0552(12) 0.0499(11) 0.0173(10) 0.0068(10) 0.0282(10)
C12 0.0474(11) 0.0457(11) 0.0379(10) 0.0057(8) 0.0043(8) 0.0190(9)
C13 0.0327(9) 0.0399(10) 0.0294(9) 0.0071(7) -0.0009(7) 0.0111(7)
C14 0.0347(9) 0.0379(10) 0.0308(9) 0.0043(7) -0.0024(7) 0.0108(7)
C15 0.0345(9) 0.0357(9) 0.0318(9) 0.0047(7) 0.0008(7) 0.0115(7)
C16 0.0373(10) 0.0379(10) 0.0284(8) 0.0059(7) 0.0026(7) 0.0126(8)
C17 0.0357(10) 0.0492(11) 0.0389(10) 0.0123(8) 0.0019(8) 0.0119(8)
C18 0.0514(12) 0.0417(11) 0.0414(10) 0.0113(8) 0.0109(9) 0.0080(9)
C19 0.0688(14) 0.0491(12) 0.0390(10) 0.0185(9) 0.0111(10) 0.0257(10)
C20 0.0497(12) 0.0608(13) 0.0424(11) 0.0179(10) -0.0036(9) 0.0207(10)
C21 0.0382(10) 0.0469(11) 0.0408(10) 0.0131(9) -0.0046(8) 0.0072(8)
C22 0.0371(9) 0.0344(9) 0.0292(8) 0.0034(7) 0.0049(7) 0.0115(7)
C23 0.0388(10) 0.0298(9) 0.0315(9) 0.0020(7) 0.0021(7) 0.0100(7)
C24 0.0439(11) 0.0447(10) 0.0354(9) 0.0091(8) 0.0072(8) 0.0158(8)
C25 0.0418(11) 0.0564(12) 0.0482(11) 0.0069(9) 0.0063(9) 0.0218(9)
C26 0.0593(13) 0.0553(12) 0.0530(12) 0.0143(10) 0.0017(10) 0.0317(10)
C27 0.0707(15) 0.0483(12) 0.0516(12) 0.0233(10) 0.0111(11) 0.0257(11)
C28 0.0472(11) 0.0422(10) 0.0483(11) 0.0144(9) 0.0111(9) 0.0141(9)
C29 0.0374(10) 0.0378(10) 0.0353(9) 0.0061(7) 0.0039(8) 0.0113(8)
C30 0.0387(10) 0.0435(11) 0.0409(10) 0.0085(8) 0.0044(8) 0.0097(8)
C31 0.0447(11) 0.0401(10) 0.0478(11) 0.0054(8) 0.0020(9) 0.0091(9)
N1 0.0795(13) 0.0446(11) 0.0523(11) 0.0012(9) -0.0184(10) 0.0139(9)
N2 0.0333(7) 0.0327(7) 0.0297(7) 0.0062(6) -0.0014(6) 0.0096(6)
N3 0.0489(10) 0.0652(12) 0.0690(12) 0.0249(9) 0.0108(9) 0.0270(9)
O1 0.0465(9) 0.0449(8) 0.0852(11) 0.0125(8) -0.0018(8) 0.0005(7)

loop_
_atom_type_symbol
_atom_type_description
_atom_type_scat_dispersion_real
_atom_type_scat_dispersion_imag
_atom_type_scat_source
C C 0.0033 0.0016 'International Tables Vol C Tables 4.2.6.8 and 6.1.1.4'
H H 0.0000 0.0000 'International Tables Vol C Tables 4.2.6.8 and 6.1.1.4'
N N 0.0061 0.0033 'International Tables Vol C Tables 4.2.6.8 and 6.1.1.4'
O O 0.0106 0.0060 'International Tables Vol C Tables 4.2.6.8 and 6.1.1.4'

loop_
_geom_angle_atom_site_label_1
_geom_angle_atom_site_label_2
_geom_angle_atom_site_label_3
_geom_angle
_geom_angle_site_symmetry_1
_geom_angle_site_symmetry_3
C5 C1 C6 115.40(15) . .
C5 C1 C2 121.19(15) . .
C6 C1 C2 123.41(15) . .
C3 C2 C1 115.88(15) . .
C3 C2 C7 119.91(15) . .
C1 C2 C7 124.19(15) . .
C2 C3 C4 123.16(16) . .
C2 C3 H3 118.4 . .
C4 C3 H3 118.4 . .
N2 C4 C3 118.04(14) . .
N2 C4 C15 107.04(14) . .
C3 C4 C15 134.84(16) . .
C1 C5 N2 120.90(15) . .
C1 C5 H5 119.6 . .
N2 C5 H5 119.6 . .
N1 C6 C1 176.95(19) . .
C8 C7 C12 117.58(16) . .
C8 C7 C2 123.59(16) . .
C12 C7 C2 118.83(15) . .
C9 C8 C7 120.90(18) . .
C9 C8 H8 119.5 . .
C7 C8 H8 119.5 . .
C10 C9 C8 121.03(18) . .
C10 C9 H9 119.5 . .
C8 C9 H9 119.5 . .
C9 C10 C11 119.04(18) . .
C9 C10 H10 120.5 . .
C11 C10 H10 120.5 . .
C12 C11 C10 120.33(18) . .
C12 C11 H11 119.8 . .
C10 C11 H11 119.8 . .
C11 C12 C7 121.07(17) . .
C11 C12 H12 119.5 . .
C7 C12 H12 119.5 . .
C14 C13 N2 106.54(14) . .
C14 C13 C16 129.93(15) . .
N2 C13 C16 123.51(15) . .
C13 C14 C15 110.33(15) . .
C13 C14 H14 124.8 . .
C15 C14 H14 124.8 . .
C4 C15 C14 106.37(15) . .
C4 C15 C22 124.99(15) . .
C14 C15 C22 128.64(15) . .
C17 C16 C21 118.03(16) . .
C17 C16 C13 122.46(16) . .
C21 C16 C13 119.48(15) . .
C18 C17 C16 120.62(17) . .
C18 C17 H17 119.7 . .
C16 C17 H17 119.7 . .
C19 C18 C17 120.36(18) . .
C19 C18 H18 119.8 . .
C17 C18 H18 119.8 . .
C18 C19 C20 119.67(18) . .
C18 C19 H19 120.2 . .
C20 C19 H19 120.2 . .
C21 C20 C19 120.58(18) . .
C21 C20 H20 119.7 . .
C19 C20 H20 119.7 . .
C20 C21 C16 120.69(17) . .
C20 C21 H21 119.7 . .
C16 C21 H21 119.7 . .
C29 C22 C15 122.38(15) . .
C29 C22 C23 121.33(15) . .
C15 C22 C23 116.27(14) . .
C28 C23 C24 118.38(16) . .
C28 C23 C22 121.64(16) . .
C24 C23 C22 119.79(15) . .
C25 C24 C23 120.90(17) . .
C25 C24 H24 119.5 . .
C23 C24 H24 119.5 . .
C26 C25 C24 120.29(19) . .
C26 C25 H25 119.9 . .
C24 C25 H25 119.9 . .
C25 C26 C27 119.71(18) . .
C25 C26 H26 120.1 . .
C27 C26 H26 120.1 . .
C26 C27 C28 120.55(19) . .
C26 C27 H27 119.7 . .
C28 C27 H27 119.7 . .
C27 C28 C23 120.16(18) . .
C27 C28 H28 119.9 . .
C23 C28 H28 119.9 . .
C22 C29 C30 121.11(16) . .
C22 C29 C31 123.99(16) . .
C30 C29 C31 114.89(16) . .
N3 C30 C29 176.6(2) . .
O1 C31 C29 124.48(19) . .
O1 C31 H31 117.8 . .
C29 C31 H31 117.8 . .
C5 N2 C4 120.26(14) . .
C5 N2 C13 129.60(14) . .
C4 N2 C13 109.66(13) . .

loop_
_geom_bond_atom_site_label_1
_geom_bond_atom_site_label_2
_geom_bond_distance
_geom_bond_site_symmetry_2
C1 C5 1.372(2) .
C1 C6 1.448(3) .
C1 C2 1.452(2) .
C2 C3 1.380(2) .
C2 C7 1.499(2) .
C3 C4 1.413(2) .
C3 H3 0.9300 .
C4 N2 1.407(2) .
C4 C15 1.416(2) .
C5 N2 1.375(2) .
C5 H5 0.9300 .
C6 N1 1.150(2) .
C7 C8 1.399(2) .
C7 C12 1.407(3) .
C8 C9 1.389(3) .
C8 H8 0.9300 .
C9 C10 1.380(3) .
C9 H9 0.9300 .
C10 C11 1.392(3) .
C10 H10 0.9300 .
C11 C12 1.389(3) .
C11 H11 0.9300 .
C12 H12 0.9300 .
C13 C14 1.373(2) .
C13 N2 1.410(2) .
C13 C16 1.475(2) .
C14 C15 1.425(2) .
C14 H14 0.9300 .
C15 C22 1.460(2) .
C16 C17 1.403(2) .
C16 C21 1.404(2) .
C17 C18 1.387(3) .
C17 H17 0.9300 .
C18 C19 1.381(3) .
C18 H18 0.9300 .
C19 C20 1.385(3) .
C19 H19 0.9300 .
C20 C21 1.379(3) .
C20 H20 0.9300 .
C21 H21 0.9300 .
C22 C29 1.383(2) .
C22 C23 1.492(2) .
C23 C28 1.403(3) .
C23 C24 1.403(3) .
C24 C25 1.385(3) .
C24 H24 0.9300 .
C25 C26 1.383(3) .
C25 H25 0.9300 .
C26 C27 1.389(3) .
C26 H26 0.9300 .
C27 C28 1.392(3) .
C27 H27 0.9300 .
C28 H28 0.9300 .
C29 C30 1.445(3) .
C29 C31 1.475(3) .
C30 N3 1.144(2) .
C31 O1 1.211(2) .
C31 H31 0.9300 .

loop_
_geom_torsion_atom_site_label_1
_geom_torsion_atom_site_label_2
_geom_torsion_atom_site_label_3
_geom_torsion_atom_site_label_4
_geom_torsion
_geom_torsion_site_symmetry_1
_geom_torsion_site_symmetry_2
_geom_torsion_site_symmetry_3
_geom_torsion_site_symmetry_4
C5 C1 C2 C3 5.4(2) . . . .
C6 C1 C2 C3 -174.82(16) . . . .
C5 C1 C2 C7 -173.34(15) . . . .
C6 C1 C2 C7 6.4(3) . . . .
C1 C2 C3 C4 -5.3(2) . . . .
C7 C2 C3 C4 173.49(15) . . . .
C2 C3 C4 N2 -0.5(3) . . . .
C2 C3 C4 C15 175.78(18) . . . .
C6 C1 C5 N2 -179.30(15) . . . .
C2 C1 C5 N2 0.5(3) . . . .
C3 C2 C7 C8 149.87(18) . . . .
C1 C2 C7 C8 -31.4(3) . . . .
C3 C2 C7 C12 -30.0(2) . . . .
C1 C2 C7 C12 148.65(17) . . . .
C12 C7 C8 C9 -0.3(3) . . . .
C2 C7 C8 C9 179.78(18) . . . .
C7 C8 C9 C10 1.6(3) . . . .
C8 C9 C10 C11 -1.0(3) . . . .
C9 C10 C11 C12 -0.9(3) . . . .
C10 C11 C12 C7 2.2(3) . . . .
C8 C7 C12 C11 -1.5(3) . . . .
C2 C7 C12 C11 178.38(16) . . . .
N2 C13 C14 C15 1.81(19) . . . .
C16 C13 C14 C15 -176.81(17) . . . .
N2 C4 C15 C14 -1.08(18) . . . .
C3 C4 C15 C14 -177.69(19) . . . .
N2 C4 C15 C22 179.17(15) . . . .
C3 C4 C15 C22 2.6(3) . . . .
C13 C14 C15 C4 -0.47(19) . . . .
C13 C14 C15 C22 179.27(16) . . . .
C14 C13 C16 C17 139.55(19) . . . .
N2 C13 C16 C17 -38.9(3) . . . .
C14 C13 C16 C21 -38.4(3) . . . .
N2 C13 C16 C21 143.16(17) . . . .
C21 C16 C17 C18 -2.5(3) . . . .
C13 C16 C17 C18 179.47(16) . . . .
C16 C17 C18 C19 1.1(3) . . . .
C17 C18 C19 C20 0.9(3) . . . .
C18 C19 C20 C21 -1.4(3) . . . .
C19 C20 C21 C16 0.0(3) . . . .
C17 C16 C21 C20 2.0(3) . . . .
C13 C16 C21 C20 -179.94(17) . . . .
C4 C15 C22 C29 -144.31(18) . . . .
C14 C15 C22 C29 36.0(3) . . . .
C4 C15 C22 C23 34.2(2) . . . .
C14 C15 C22 C23 -145.54(18) . . . .
C29 C22 C23 C28 50.4(2) . . . .
C15 C22 C23 C28 -128.11(17) . . . .
C29 C22 C23 C24 -134.83(18) . . . .
C15 C22 C23 C24 46.7(2) . . . .
C28 C23 C24 C25 0.6(2) . . . .
C22 C23 C24 C25 -174.39(16) . . . .
C23 C24 C25 C26 0.0(3) . . . .
C24 C25 C26 C27 -0.7(3) . . . .
C25 C26 C27 C28 0.8(3) . . . .
C26 C27 C28 C23 -0.2(3) . . . .
C24 C23 C28 C27 -0.5(3) . . . .
C22 C23 C28 C27 174.40(16) . . . .
C15 C22 C29 C30 9.0(3) . . . .
C23 C22 C29 C30 -169.42(16) . . . .
C15 C22 C29 C31 -172.08(16) . . . .
C23 C22 C29 C31 9.5(3) . . . .
C22 C29 C31 O1 -171.89(18) . . . .
C30 C29 C31 O1 7.1(3) . . . .
C1 C5 N2 C4 -6.7(2) . . . .
C1 C5 N2 C13 -177.87(16) . . . .
C3 C4 N2 C5 6.8(2) . . . .
C15 C4 N2 C5 -170.51(15) . . . .
C3 C4 N2 C13 179.51(15) . . . .
C15 C4 N2 C13 2.23(18) . . . .
C14 C13 N2 C5 169.36(16) . . . .
C16 C13 N2 C5 -11.9(3) . . . .
C14 C13 N2 C4 -2.51(19) . . . .
C16 C13 N2 C4 176.23(15) . . . .
